data_2243520
loop_
_publ_author_name
'Medjroubi, Mohamed Larbi'
'Boudjada, Ali'
'Hamdouni, Noudjoud'
'Brihi, Ouarda'
'Jeannin, Olivier'
'Meinnel, Jean'

_publ_section_title
;
 Crystal structure and Hirshfeld surface analysis of
 2,6-diiodo-4-nitrotoluene and 2,4,6-tribromotoluene
;
_journal_coeditor_code DJ2011
_journal_issue 8
_journal_name_full 'Acta Crystallographica Section E'
_journal_page_first 1391
_journal_page_last 1397
_journal_paper_doi 10.1107/S2056989020010270
_journal_volume 76
_journal_year 2020
_chemical_compound_source 'see text'
_chemical_formula_iupac 'C7 H5 Br3'
_chemical_formula_moiety 'C7 H5 Br3'
_chemical_formula_sum 'C7 H5 Br3'
_chemical_formula_weight 328.84
_chemical_name_systematic
;
2,4,6-Tribromotoluene
;
_space_group_crystal_system monoclinic
_space_group_IT_number 14
_space_group_name_Hall '-P 2yn'
_space_group_name_H-M_alt 'P 1 21/n 1'
_atom_sites_solution_hydrogens geom
_atom_sites_solution_primary direct
_atom_sites_solution_secondary difmap
_cell_angle_alpha 90
_cell_angle_beta 110.519(2)
_cell_angle_gamma 90
_cell_formula_units_Z 4
_cell_length_a 14.3484(11)
_cell_length_b 3.9955(3)
_cell_length_c 15.6975(12)
_cell_measurement_reflns_used 2989
_cell_measurement_temperature 150(2)
_cell_measurement_theta_max 27.51
_cell_measurement_theta_min 2.38
_cell_volume 842.83(11)
_computing_cell_refinement
;
SAINT (Bruker, 2006)
;
_computing_data_collection
;
APEX2 (Bruker, 2006)
;
_computing_data_reduction
;
SAINT (Bruker, 2006)
;
_computing_molecular_graphics
;
ORTEP-3 for Windows (Farrugia, 2012) and Mercury (Macrae <i>et al.</i>,
2020)
;
_computing_publication_material
;
WinGX publication routines (Farrugia, 2012)
;
_computing_structure_refinement
;
SHELXL2018/3 (Sheldrick, 2015)
;
_computing_structure_solution
;
SIR2004 (Burla <i>et al.</i>,  2005)
;
_diffrn_ambient_temperature 150(2)
_diffrn_detector 'CCD plate'
_diffrn_measured_fraction_theta_full 0.999
_diffrn_measured_fraction_theta_max 0.991
_diffrn_measurement_device_type 'Bruker APEXII'
_diffrn_measurement_method 'CCD rotation images, thin slices'
_diffrn_radiation_type MoK\a
_diffrn_radiation_wavelength 0.71073
_diffrn_reflns_av_R_equivalents 0.0271
_diffrn_reflns_av_unetI/netI 0.0299
_diffrn_reflns_limit_h_max 18
_diffrn_reflns_limit_h_min -18
_diffrn_reflns_limit_k_max 5
_diffrn_reflns_limit_k_min -4
_diffrn_reflns_limit_l_max 20
_diffrn_reflns_limit_l_min -18
_diffrn_reflns_number 6197
_diffrn_reflns_theta_full 25.242
_diffrn_reflns_theta_max 27.534
_diffrn_reflns_theta_min 2.385
_diffrn_standards_interval_count 0
_diffrn_standards_interval_time 0
_diffrn_standards_number 0
_exptl_absorpt_coefficient_mu 14.277
_exptl_absorpt_correction_T_max 0.746
_exptl_absorpt_correction_T_min 0.496
_exptl_absorpt_correction_type multi-scan
_exptl_absorpt_process_details
;
(SADABS; Bruker, 2006)
;
_exptl_crystal_colour colourless
_exptl_crystal_density_diffrn 2.592
_exptl_crystal_density_method 'not measured'
_exptl_crystal_description prism
_exptl_crystal_F_000 608
_exptl_crystal_size_max 0.340
_exptl_crystal_size_mid 0.210
_exptl_crystal_size_min 0.120
_refine_diff_density_max 0.703
_refine_diff_density_min -0.679
_refine_ls_extinction_coef 0.00060(17)
_refine_ls_extinction_expression Fc^*^=kFc[1+0.001xFc^2^\l^3^/sin(2\q)]^-1/4^
_refine_ls_extinction_method
;
SHELXL-2018/3 (Sheldrick 2015)
;
_refine_ls_goodness_of_fit_ref 1.076
_refine_ls_hydrogen_treatment constr
_refine_ls_matrix_type full
_refine_ls_number_parameters 93
_refine_ls_number_reflns 1928
_refine_ls_number_restraints 0
_refine_ls_restrained_S_all 1.076
_refine_ls_R_factor_all 0.0337
_refine_ls_R_factor_gt 0.0250
_refine_ls_shift/su_max 0.001
_refine_ls_shift/su_mean 0.000
_refine_ls_structure_factor_coef Fsqd
_refine_ls_weighting_details 'w=1/[\s^2^(Fo^2^)+(0.0154P)^2^+1.1776P] where P=(Fo^2^+2Fc^2^)/3'
_refine_ls_weighting_scheme calc
_refine_ls_wR_factor_gt 0.0470
_refine_ls_wR_factor_ref 0.0489
_reflns_number_gt 1657
_reflns_number_total 1928
_reflns_threshold_expression I>2\s(I)
_cod_data_source_file dj2011sup1.cif
_cod_data_source_block TBT
_cod_original_sg_symbol_H-M 'P 21/n'
_cod_database_code 2243520
_shelx_estimated_absorpt_t_min 0.085
_shelx_estimated_absorpt_t_max 0.279

loop_
_space_group_symop_operation_xyz
'x, y, z'
'-x+1/2, y+1/2, -z+1/2'
'-x, -y, -z'
'x-1/2, -y-1/2, z-1/2'

loop_
_atom_site_type_symbol
_atom_site_label
_atom_site_fract_x
_atom_site_fract_y
_atom_site_fract_z
_atom_site_U_iso_or_equiv
_atom_site_adp_type
_atom_site_calc_flag
_atom_site_occupancy
_atom_site_disorder_assembly
_atom_site_disorder_group
Br Br1 0.68701(2) 1.18762(9) 0.84471(2) 0.02351(10) Uani d 1 . .
Br Br2 0.36077(2) 0.60522(9) 0.90955(2) 0.02044(10) Uani d 1 . .
Br Br3 0.35213(2) 0.68698(9) 0.55023(2) 0.02088(10) Uani d 1 . .
C C1 0.5156(2) 0.9306(8) 0.7029(2) 0.0151(7) Uani d 1 . .
C C2 0.5592(2) 0.9823(8) 0.7965(2) 0.0165(7) Uani d 1 . .
C C3 0.5158(2) 0.8920(8) 0.8588(2) 0.0167(7) Uani d 1 . .
H H3 0.548214 0.934507 0.921902 0.020 Uiso calc 1 . .
C C4 0.4234(2) 0.7369(8) 0.8266(2) 0.0154(7) Uani d 1 . .
C C5 0.3755(2) 0.6790(8) 0.7351(2) 0.0148(7) Uani d 1 . .
H H5 0.312062 0.574516 0.713540 0.018 Uiso calc 1 . .
C C6 0.4217(2) 0.7759(8) 0.6756(2) 0.0156(7) Uani d 1 . .
C C7 0.5638(2) 1.0280(9) 0.6357(2) 0.0219(8) Uani d 1 . .
H H7A 0.576650 0.826805 0.605878 0.033 Uiso calc 1 . .
H H7B 0.626764 1.142988 0.667500 0.033 Uiso calc 1 . .
H H7C 0.519404 1.177907 0.589887 0.033 Uiso calc 1 . .

loop_
_atom_site_aniso_label
_atom_site_aniso_U_11
_atom_site_aniso_U_22
_atom_site_aniso_U_33
_atom_site_aniso_U_12
_atom_site_aniso_U_13
_atom_site_aniso_U_23
Br1 0.01425(15) 0.0243(2) 0.02664(18) -0.00447(13) 0.00050(13) 0.00205(15)
Br2 0.02155(16) 0.0246(2) 0.01674(16) -0.00194(14) 0.00871(12) 0.00230(14)
Br3 0.02070(16) 0.0273(2) 0.01272(15) -0.00059(14) 0.00346(12) -0.00326(14)
C1 0.0149(14) 0.0130(17) 0.0176(15) 0.0034(13) 0.0058(12) 0.0028(13)
C2 0.0139(14) 0.0131(17) 0.0191(15) -0.0009(12) 0.0016(12) 0.0024(13)
C3 0.0176(15) 0.0133(17) 0.0146(15) 0.0003(13) -0.0002(12) -0.0026(13)
C4 0.0166(14) 0.0153(18) 0.0161(15) 0.0033(13) 0.0081(12) 0.0007(13)
C5 0.0123(14) 0.0148(17) 0.0163(15) -0.0015(12) 0.0039(12) -0.0013(13)
C6 0.0173(14) 0.0134(17) 0.0133(14) 0.0030(13) 0.0017(12) -0.0041(13)
C7 0.0162(15) 0.029(2) 0.0213(17) 0.0023(14) 0.0074(13) 0.0042(15)

loop_
_atom_type_symbol
_atom_type_description
_atom_type_scat_dispersion_real
_atom_type_scat_dispersion_imag
_atom_type_scat_source
C C 0.0033 0.0016 'International Tables Vol C Tables 4.2.6.8 and 6.1.1.4'
H H 0.0000 0.0000 'International Tables Vol C Tables 4.2.6.8 and 6.1.1.4'
Br Br -0.2901 2.4595 'International Tables Vol C Tables 4.2.6.8 and 6.1.1.4'

loop_
_geom_angle_atom_site_label_1
_geom_angle_atom_site_label_2
_geom_angle_atom_site_label_3
_geom_angle_site_symmetry_1
_geom_angle_site_symmetry_3
_geom_angle
_geom_angle_publ_flag
C2 C1 C6 . . 114.5(3) ?
C2 C1 C7 . . 123.6(3) ?
C6 C1 C7 . . 121.9(3) ?
C3 C2 C1 . . 124.1(3) ?
C3 C2 Br1 . . 116.2(2) ?
C1 C2 Br1 . . 119.7(2) ?
C2 C3 C4 . . 118.0(3) ?
C2 C3 H3 . . 121.0 ?
C4 C3 H3 . . 121.0 ?
C5 C4 C3 . . 121.2(3) ?
C5 C4 Br2 . . 119.1(2) ?
C3 C4 Br2 . . 119.7(2) ?
C6 C5 C4 . . 118.5(3) ?
C6 C5 H5 . . 120.8 ?
C4 C5 H5 . . 120.7 ?
C5 C6 C1 . . 123.7(3) ?
C5 C6 Br3 . . 116.5(2) ?
C1 C6 Br3 . . 119.8(2) ?
C1 C7 H7A . . 109.5 ?
C1 C7 H7B . . 109.5 ?
H7A C7 H7B . . 109.5 ?
C1 C7 H7C . . 109.5 ?
H7A C7 H7C . . 109.5 ?
H7B C7 H7C . . 109.5 ?

loop_
_geom_bond_atom_site_label_1
_geom_bond_atom_site_label_2
_geom_bond_site_symmetry_2
_geom_bond_distance
_geom_bond_publ_flag
Br1 C2 . 1.907(3) ?
Br2 C4 . 1.898(3) ?
Br3 C6 . 1.903(3) ?
C1 C2 . 1.396(4) ?
C1 C6 . 1.405(4) ?
C1 C7 . 1.502(4) ?
C2 C3 . 1.379(5) ?
C3 C4 . 1.389(4) ?
C3 H3 . 0.9500 ?
C4 C5 . 1.377(4) ?
C5 C6 . 1.376(5) ?
C5 H5 . 0.9500 ?
C7 H7A . 0.9800 ?
C7 H7B . 0.9800 ?
C7 H7C . 0.9800 ?

loop_
_geom_torsion_atom_site_label_1
_geom_torsion_atom_site_label_2
_geom_torsion_atom_site_label_3
_geom_torsion_atom_site_label_4
_geom_torsion_site_symmetry_1
_geom_torsion_site_symmetry_2
_geom_torsion_site_symmetry_3
_geom_torsion_site_symmetry_4
_geom_torsion
_geom_torsion_publ_flag
C6 C1 C2 C3 . . . . 0.0(5) ?
C7 C1 C2 C3 . . . . -179.6(3) ?
C6 C1 C2 Br1 . . . . 179.7(2) ?
C7 C1 C2 Br1 . . . . 0.1(5) ?
C1 C2 C3 C4 . . . . 0.7(5) ?
Br1 C2 C3 C4 . . . . -179.0(2) ?
C2 C3 C4 C5 . . . . -0.9(5) ?
C2 C3 C4 Br2 . . . . 179.7(2) ?
C3 C4 C5 C6 . . . . 0.5(5) ?
Br2 C4 C5 C6 . . . . 179.9(2) ?
C4 C5 C6 C1 . . . . 0.2(5) ?
C4 C5 C6 Br3 . . . . 179.7(2) ?
C2 C1 C6 C5 . . . . -0.5(5) ?
C7 C1 C6 C5 . . . . 179.2(3) ?
C2 C1 C6 Br3 . . . . -179.9(2) ?
C7 C1 C6 Br3 . . . . -0.3(4) ?

_cod_database_fobs_code 2243520
